data_7112305
loop_
_publ_author_name
'Azhakar, Ramachandran'
'Roesky, Herbert W.'
'Wolf, Hilke'
'Stalke, Dietmar'

_publ_section_title
;
 Metal free and selective activation of one C-F bond in a bound CF3 group.
;
_journal_issue 18
_journal_name_full 'Chemical communications (Cambridge, England)'
_journal_page_first 1841
_journal_page_last 1843
_journal_paper_doi 10.1039/c3cc38669d
_journal_volume 49
_journal_year 2013
_chemical_formula_moiety 'C24 H28 Cl F6 N3 Si'
_chemical_formula_sum 'C24 H28 Cl F6 N3 Si'
_chemical_formula_weight 536.03
_chemical_name_systematic
;
?
;
_space_group_crystal_system monoclinic
_space_group_IT_number 14
_space_group_name_Hall '-P 2yn'
_space_group_name_H-M_alt 'P 1 21/n 1'
_symmetry_space_group_name_Hall '-P 2yn'
_symmetry_space_group_name_H-M 'P 1 21/n 1'
_atom_sites_solution_hydrogens geom
_audit_creation_method SHELXL-2012
_cell_angle_alpha 90
_cell_angle_beta 93.59(2)
_cell_angle_gamma 90
_cell_formula_units_Z 4
_cell_length_a 10.617(2)
_cell_length_b 16.479(3)
_cell_length_c 14.578(2)
_cell_measurement_reflns_used 3258
_cell_measurement_temperature 100(2)
_cell_measurement_theta_max 24.998
_cell_measurement_theta_min 2.285
_cell_volume 2545.5(8)
_computing_cell_refinement 'SAINT V7.68A'
_computing_data_collection 'APEX2 v2011.2'
_computing_data_reduction 'SAINT V7.68A'
_computing_molecular_graphics 'XSHELL in SHELXTL-97'
_computing_publication_material 'XSHELL in SHELXTL-97'
_computing_structure_refinement 'SHELXS in SHELXTL Version 2008/3'
_computing_structure_solution 'SHELXS in SHELXTL Version 2008/3'
_diffrn_ambient_temperature 100(2)
_diffrn_measured_fraction_theta_full 1.000
_diffrn_measured_fraction_theta_max 1.000
_diffrn_measurement_device_type 'Bruker Smart APEX II Ultra'
_diffrn_measurement_method 'omega scans'
_diffrn_radiation_monochromator mirror
_diffrn_radiation_source 'rotating anode (TXS)'
_diffrn_radiation_type MoK\a
_diffrn_radiation_wavelength 0.71073
_diffrn_reflns_av_R_equivalents 0.0441
_diffrn_reflns_Laue_measured_fraction_full 1.000
_diffrn_reflns_Laue_measured_fraction_max 1.000
_diffrn_reflns_limit_h_max 12
_diffrn_reflns_limit_h_min -12
_diffrn_reflns_limit_k_max 19
_diffrn_reflns_limit_k_min -19
_diffrn_reflns_limit_l_max 17
_diffrn_reflns_limit_l_min -17
_diffrn_reflns_number 18144
_diffrn_reflns_point_group_measured_fraction_full 1.000
_diffrn_reflns_point_group_measured_fraction_max 1.000
_diffrn_reflns_theta_full 25.242
_diffrn_reflns_theta_max 25.358
_diffrn_reflns_theta_min 1.867
_exptl_absorpt_coefficient_mu 0.259
_exptl_absorpt_correction_T_max 0.999
_exptl_absorpt_correction_T_min 0.9474
_exptl_absorpt_correction_type multi-scan
_exptl_absorpt_process_details 'SADABS-2008/2, Sheldrick, Goettingen'
_exptl_crystal_colour colorless
_exptl_crystal_density_diffrn 1.399
_exptl_crystal_description plate
_exptl_crystal_F_000 1112
_exptl_crystal_size_max 0.100
_exptl_crystal_size_mid 0.100
_exptl_crystal_size_min 0.050
_refine_diff_density_max 0.251
_refine_diff_density_min -0.311
_refine_diff_density_rms 0.049
_refine_ls_extinction_method none
_refine_ls_goodness_of_fit_ref 1.042
_refine_ls_hydrogen_treatment constr
_refine_ls_matrix_type full
_refine_ls_number_parameters 322
_refine_ls_number_reflns 4661
_refine_ls_number_restraints 0
_refine_ls_restrained_S_all 1.042
_refine_ls_R_factor_all 0.0652
_refine_ls_R_factor_gt 0.0399
_refine_ls_shift/su_max 0.000
_refine_ls_shift/su_mean 0.000
_refine_ls_structure_factor_coef Fsqd
_refine_ls_weighting_details
;
w=1/[\s^2^(Fo^2^)+(0.0413P)^2^+0.4441P]
where P=(Fo^2^+2Fc^2^)/3
;
_refine_ls_weighting_scheme calc
_refine_ls_wR_factor_gt 0.0839
_refine_ls_wR_factor_ref 0.0904
_reflns_Friedel_coverage 0.000
_reflns_number_gt 3389
_reflns_number_total 4661
_reflns_threshold_expression 'I > 2\s(I)'
_cod_duplicate_entry 7108885
_cod_data_source_file c3cc38669d.txt
_cod_data_source_block sad_a
_cod_database_code 7112305
_shelx_space_group_comment
;
The symmetry employed for this shelxl refinement is uniquely defined
by the following loop, which should always be used as a source of
symmetry information in preference to the above space-group names.
They are only intended as comments.
;
_shelx_estimated_absorpt_t_min 0.975
_shelx_estimated_absorpt_t_max 0.987
_diffrn_reflns_sigmai/neti 0.0448

loop_
_space_group_symop_operation_xyz
'x, y, z'
'-x+1/2, y+1/2, -z+1/2'
'-x, -y, -z'
'x-1/2, -y-1/2, z-1/2'

loop_
_atom_site_label
_atom_site_type_symbol
_atom_site_fract_x
_atom_site_fract_y
_atom_site_fract_z
_atom_site_U_iso_or_equiv
_atom_site_adp_type
_atom_site_occupancy
_atom_site_site_symmetry_order
_atom_site_calc_flag
_atom_site_refinement_flags
Cl1 Cl 0.23500(5) 0.34735(4) 0.56873(4) 0.02832(15) Uani 1 1 d D
Si1 Si 0.20082(5) 0.33791(4) 0.42614(4) 0.01852(15) Uani 1 1 d D
F1 F 0.52375(13) 0.33105(10) 0.50699(10) 0.0467(4) Uani 1 1 d D
N1 N 0.04115(16) 0.32211(10) 0.38160(11) 0.0193(4) Uani 1 1 d D
C1 C 0.0383(2) 0.24219(12) 0.40723(13) 0.0185(5) Uani 1 1 d D
F2 F 0.60092(13) 0.44135(10) 0.45355(10) 0.0522(4) Uani 1 1 d D
N2 N 0.15423(17) 0.22392(10) 0.43642(11) 0.0187(4) Uani 1 1 d D
C2 C -0.0764(2) 0.19091(13) 0.40761(14) 0.0200(5) Uani 1 1 d D
F3 F 0.34306(16) 0.43584(10) 0.23194(11) 0.0595(5) Uani 1 1 d D
N3 N 0.33335(16) 0.32232(10) 0.36311(11) 0.0198(4) Uani 1 1 d D
C3 C -0.1555(2) 0.19896(14) 0.47955(15) 0.0266(5) Uani 1 1 d D
H3 H -0.1341 0.2356 0.5284 0.032 Uiso 1 1 calc RD
C4 C -0.2651(2) 0.15377(15) 0.48015(17) 0.0336(6) Uani 1 1 d D
H4 H -0.3192 0.1593 0.5292 0.040 Uiso 1 1 calc RD
F4 F 0.42699(17) 0.52100(9) 0.32802(11) 0.0595(5) Uani 1 1 d D
C5 C -0.2957(2) 0.10033(14) 0.40891(18) 0.0347(6) Uani 1 1 d D
H5 H -0.3711 0.0693 0.4092 0.042 Uiso 1 1 calc RD
F5 F 0.54341(15) 0.44344(9) 0.25424(11) 0.0568(5) Uani 1 1 d D
C6 C -0.2174(2) 0.09189(14) 0.33761(16) 0.0306(6) Uani 1 1 d D
H6 H -0.2391 0.0551 0.2890 0.037 Uiso 1 1 calc RD
F6 F 0.20135(11) 0.43734(7) 0.41423(8) 0.0248(3) Uani 1 1 d D
C7 C -0.1071(2) 0.13688(13) 0.33668(15) 0.0247(5) Uani 1 1 d D
H7 H -0.0529 0.1308 0.2877 0.030 Uiso 1 1 calc RD
C8 C -0.0568(2) 0.37583(13) 0.33435(14) 0.0215(5) Uani 1 1 d D
C9 C -0.1719(2) 0.32948(15) 0.29427(17) 0.0346(6) Uani 1 1 d D
H9A H -0.2164 0.3049 0.3443 0.052 Uiso 1 1 calc RD
H9B H -0.1447 0.2868 0.2531 0.052 Uiso 1 1 calc RD
H9C H -0.2287 0.3669 0.2597 0.052 Uiso 1 1 calc RD
C10 C -0.0983(2) 0.43823(14) 0.40299(15) 0.0307(6) Uani 1 1 d D
H10A H -0.1366 0.4105 0.4538 0.046 Uiso 1 1 calc RD
H10B H -0.1602 0.4750 0.3725 0.046 Uiso 1 1 calc RD
H10C H -0.0249 0.4695 0.4270 0.046 Uiso 1 1 calc RD
C11 C 0.0043(2) 0.41786(14) 0.25431(15) 0.0292(6) Uani 1 1 d D
H11A H 0.0795 0.4476 0.2778 0.044 Uiso 1 1 calc RD
H11B H -0.0560 0.4558 0.2241 0.044 Uiso 1 1 calc RD
H11C H 0.0285 0.3770 0.2098 0.044 Uiso 1 1 calc RD
C12 C 0.2017(2) 0.14702(13) 0.48088(14) 0.0230(5) Uani 1 1 d D
C13 C 0.1320(2) 0.12872(14) 0.56700(15) 0.0308(6) Uani 1 1 d D
H13A H 0.1729 0.0831 0.6001 0.046 Uiso 1 1 calc RD
H13B H 0.0441 0.1146 0.5493 0.046 Uiso 1 1 calc RD
H13C H 0.1341 0.1767 0.6068 0.046 Uiso 1 1 calc RD
C14 C 0.1877(2) 0.07651(14) 0.41273(15) 0.0325(6) Uani 1 1 d D
H14A H 0.2271 0.0278 0.4403 0.049 Uiso 1 1 calc RD
H14B H 0.2290 0.0905 0.3566 0.049 Uiso 1 1 calc RD
H14C H 0.0979 0.0661 0.3976 0.049 Uiso 1 1 calc RD
C15 C 0.3415(2) 0.15854(14) 0.50761(15) 0.0295(6) Uani 1 1 d D
H15A H 0.3523 0.2037 0.5511 0.044 Uiso 1 1 calc RD
H15B H 0.3866 0.1705 0.4525 0.044 Uiso 1 1 calc RD
H15C H 0.3756 0.1088 0.5364 0.044 Uiso 1 1 calc RD
C16 C 0.3499(2) 0.25983(13) 0.29626(13) 0.0204(5) Uani 1 1 d D
C17 C 0.2476(2) 0.23419(13) 0.23972(14) 0.0234(5) Uani 1 1 d D
H17 H 0.1677 0.2595 0.2439 0.028 Uiso 1 1 calc RD
C18 C 0.2615(2) 0.17171(14) 0.17703(14) 0.0298(6) Uani 1 1 d D
H18 H 0.1907 0.1536 0.1394 0.036 Uiso 1 1 calc RD
C19 C 0.3777(3) 0.13602(14) 0.16936(15) 0.0337(6) Uani 1 1 d D
H19 H 0.3871 0.0930 0.1270 0.040 Uiso 1 1 calc RD
C20 C 0.4797(3) 0.16289(15) 0.22313(16) 0.0357(6) Uani 1 1 d D
H20 H 0.5602 0.1392 0.2167 0.043 Uiso 1 1 calc RD
C21 C 0.4667(2) 0.22452(14) 0.28700(14) 0.0267(5) Uani 1 1 d D
H21 H 0.5379 0.2424 0.3243 0.032 Uiso 1 1 calc RD
C22 C 0.4297(2) 0.38238(14) 0.36983(15) 0.0246(5) Uani 1 1 d D
C23 C 0.4350(2) 0.44526(15) 0.29654(17) 0.0346(6) Uani 1 1 d D
C24 C 0.5137(2) 0.38448(16) 0.43967(17) 0.0332(6) Uani 1 1 d D

loop_
_atom_site_aniso_label
_atom_site_aniso_U_11
_atom_site_aniso_U_22
_atom_site_aniso_U_33
_atom_site_aniso_U_23
_atom_site_aniso_U_13
_atom_site_aniso_U_12
Cl1 0.0324(3) 0.0330(3) 0.0195(3) -0.0057(2) 0.0014(2) 0.0014(3)
Si1 0.0186(3) 0.0194(3) 0.0176(3) -0.0007(2) 0.0012(2) 0.0016(3)
F1 0.0347(9) 0.0623(11) 0.0412(9) 0.0017(8) -0.0122(7) 0.0003(8)
N1 0.0199(10) 0.0171(10) 0.0207(9) 0.0008(7) 0.0004(7) 0.0023(8)
C1 0.0221(12) 0.0203(12) 0.0134(10) -0.0035(9) 0.0029(9) 0.0003(10)
F2 0.0281(9) 0.0605(11) 0.0680(11) -0.0221(8) 0.0042(7) -0.0157(8)
N2 0.0218(10) 0.0179(10) 0.0163(9) 0.0018(7) 0.0010(7) 0.0005(8)
C2 0.0226(12) 0.0160(11) 0.0216(11) 0.0014(9) 0.0010(9) 0.0018(9)
F3 0.0654(12) 0.0582(11) 0.0531(10) 0.0336(8) -0.0107(9) -0.0169(9)
N3 0.0200(10) 0.0184(10) 0.0210(9) -0.0019(7) 0.0024(7) 0.0005(8)
C3 0.0302(14) 0.0246(13) 0.0253(12) -0.0010(10) 0.0047(10) -0.0003(11)
C4 0.0280(14) 0.0337(15) 0.0401(15) 0.0074(12) 0.0101(11) -0.0008(12)
F4 0.0850(13) 0.0226(9) 0.0748(11) 0.0003(8) 0.0363(10) 0.0014(8)
C5 0.0256(14) 0.0229(14) 0.0554(17) 0.0055(12) 0.0017(12) -0.0046(11)
F5 0.0559(11) 0.0515(10) 0.0677(11) 0.0101(8) 0.0417(9) 0.0031(8)
C6 0.0306(14) 0.0208(13) 0.0392(14) -0.0035(11) -0.0075(11) 0.0008(11)
F6 0.0214(7) 0.0237(7) 0.0295(7) 0.0010(5) 0.0035(5) 0.0016(5)
C7 0.0238(13) 0.0218(13) 0.0285(12) 0.0002(10) 0.0012(10) 0.0040(10)
C8 0.0206(12) 0.0194(12) 0.0243(12) 0.0018(9) -0.0010(9) 0.0044(9)
C9 0.0289(14) 0.0334(15) 0.0394(14) 0.0074(12) -0.0133(11) 0.0018(11)
C10 0.0281(14) 0.0336(14) 0.0301(13) -0.0021(11) -0.0013(10) 0.0094(11)
C11 0.0331(14) 0.0294(14) 0.0247(12) 0.0062(10) -0.0017(10) 0.0076(11)
C12 0.0302(14) 0.0206(12) 0.0180(11) 0.0039(9) -0.0005(9) 0.0042(10)
C13 0.0365(15) 0.0301(14) 0.0259(12) 0.0107(10) 0.0023(10) 0.0030(11)
C14 0.0455(16) 0.0221(13) 0.0294(13) 0.0017(10) -0.0026(11) 0.0104(12)
C15 0.0343(14) 0.0287(14) 0.0251(12) 0.0086(10) -0.0011(10) 0.0081(11)
C16 0.0245(13) 0.0211(12) 0.0161(11) 0.0025(9) 0.0043(9) 0.0026(10)
C17 0.0277(13) 0.0239(13) 0.0188(11) 0.0039(9) 0.0035(9) 0.0009(10)
C18 0.0448(16) 0.0278(14) 0.0169(11) 0.0011(10) 0.0022(10) -0.0040(12)
C19 0.0587(18) 0.0257(14) 0.0172(12) -0.0012(10) 0.0076(12) 0.0088(13)
C20 0.0424(16) 0.0374(15) 0.0282(13) 0.0031(11) 0.0102(11) 0.0155(13)
C21 0.0285(14) 0.0306(14) 0.0214(12) 0.0017(10) 0.0040(10) 0.0050(11)
C22 0.0201(12) 0.0246(13) 0.0296(13) -0.0047(10) 0.0060(10) 0.0006(10)
C23 0.0342(15) 0.0276(15) 0.0438(16) 0.0006(12) 0.0157(12) -0.0018(12)
C24 0.0211(13) 0.0387(15) 0.0401(15) -0.0089(12) 0.0035(11) -0.0063(12)

loop_
_atom_type_symbol
_atom_type_description
_atom_type_scat_dispersion_real
_atom_type_scat_dispersion_imag
_atom_type_scat_source
C C 0.0033 0.0016 'International Tables Vol C Tables 4.2.6.8 and 6.1.1.4'
H H 0.0000 0.0000 'International Tables Vol C Tables 4.2.6.8 and 6.1.1.4'
N N 0.0061 0.0033 'International Tables Vol C Tables 4.2.6.8 and 6.1.1.4'
F F 0.0171 0.0103 'International Tables Vol C Tables 4.2.6.8 and 6.1.1.4'
Si Si 0.0817 0.0704 'International Tables Vol C Tables 4.2.6.8 and 6.1.1.4'
Cl Cl 0.1484 0.1585 'International Tables Vol C Tables 4.2.6.8 and 6.1.1.4'

loop_
_geom_angle_atom_site_label_1
_geom_angle_atom_site_label_2
_geom_angle_atom_site_label_3
_geom_angle
F6 Si1 N3 94.74(7)
F6 Si1 N1 96.63(7)
N3 Si1 N1 124.17(8)
F6 Si1 N2 165.53(8)
N3 Si1 N2 96.62(8)
N1 Si1 N2 69.51(8)
F6 Si1 Cl1 91.67(5)
N3 Si1 Cl1 115.97(7)
N1 Si1 Cl1 118.08(6)
N2 Si1 Cl1 91.39(5)
F6 Si1 C1 131.67(7)
N3 Si1 C1 116.81(8)
N1 Si1 C1 35.68(7)
N2 Si1 C1 34.08(7)
Cl1 Si1 C1 104.33(6)
C1 N1 C8 131.76(18)
C1 N1 Si1 94.44(13)
C8 N1 Si1 133.79(14)
N2 C1 N1 105.82(18)
N2 C1 C2 128.46(19)
N1 C1 C2 125.57(19)
N2 C1 Si1 56.41(11)
N1 C1 Si1 49.88(10)
C2 C1 Si1 169.45(15)
C1 N2 C12 128.22(18)
C1 N2 Si1 89.50(13)
C12 N2 Si1 140.23(14)
C7 C2 C3 119.9(2)
C7 C2 C1 121.20(19)
C3 C2 C1 118.90(19)
C22 N3 C16 115.31(17)
C22 N3 Si1 117.45(13)
C16 N3 Si1 126.81(14)
C4 C3 C2 120.1(2)
C4 C3 H3 119.9
C2 C3 H3 119.9
C3 C4 C5 119.7(2)
C3 C4 H4 120.1
C5 C4 H4 120.1
C6 C5 C4 120.4(2)
C6 C5 H5 119.8
C4 C5 H5 119.8
C5 C6 C7 120.2(2)
C5 C6 H6 119.9
C7 C6 H6 119.9
C6 C7 C2 119.7(2)
C6 C7 H7 120.2
C2 C7 H7 120.2
N1 C8 C10 108.56(17)
N1 C8 C9 113.33(18)
C10 C8 C9 109.42(19)
N1 C8 C11 107.53(17)
C10 C8 C11 110.43(18)
C9 C8 C11 107.54(18)
C8 C9 H9A 109.5
C8 C9 H9B 109.5
H9A C9 H9B 109.5
C8 C9 H9C 109.5
H9A C9 H9C 109.5
H9B C9 H9C 109.5
C8 C10 H10A 109.5
C8 C10 H10B 109.5
H10A C10 H10B 109.5
C8 C10 H10C 109.5
H10A C10 H10C 109.5
H10B C10 H10C 109.5
C8 C11 H11A 109.5
C8 C11 H11B 109.5
H11A C11 H11B 109.5
C8 C11 H11C 109.5
H11A C11 H11C 109.5
H11B C11 H11C 109.5
N2 C12 C15 107.57(17)
N2 C12 C13 110.84(17)
C15 C12 C13 109.23(18)
N2 C12 C14 110.20(16)
C15 C12 C14 108.34(18)
C13 C12 C14 110.56(19)
C12 C13 H13A 109.5
C12 C13 H13B 109.5
H13A C13 H13B 109.5
C12 C13 H13C 109.5
H13A C13 H13C 109.5
H13B C13 H13C 109.5
C12 C14 H14A 109.5
C12 C14 H14B 109.5
H14A C14 H14B 109.5
C12 C14 H14C 109.5
H14A C14 H14C 109.5
H14B C14 H14C 109.5
C12 C15 H15A 109.5
C12 C15 H15B 109.5
H15A C15 H15B 109.5
C12 C15 H15C 109.5
H15A C15 H15C 109.5
H15B C15 H15C 109.5
C21 C16 C17 119.1(2)
C21 C16 N3 121.1(2)
C17 C16 N3 119.79(19)
C16 C17 C18 120.3(2)
C16 C17 H17 119.8
C18 C17 H17 119.8
C19 C18 C17 120.1(2)
C19 C18 H18 120.0
C17 C18 H18 120.0
C20 C19 C18 119.7(2)
C20 C19 H19 120.2
C18 C19 H19 120.2
C19 C20 C21 120.7(2)
C19 C20 H20 119.6
C21 C20 H20 119.6
C16 C21 C20 120.0(2)
C16 C21 H21 120.0
C20 C21 H21 120.0
C24 C22 N3 121.5(2)
C24 C22 C23 118.9(2)
N3 C22 C23 119.5(2)
F3 C23 F4 107.1(2)
F3 C23 F5 106.7(2)
F4 C23 F5 104.7(2)
F3 C23 C22 111.7(2)
F4 C23 C22 113.4(2)
F5 C23 C22 112.7(2)
C22 C24 F1 125.4(2)
C22 C24 F2 124.9(2)
F1 C24 F2 109.6(2)

loop_
_geom_bond_atom_site_label_1
_geom_bond_atom_site_label_2
_geom_bond_distance
Cl1 Si1 2.0935(8)
Si1 F6 1.6476(13)
Si1 N3 1.7470(18)
Si1 N1 1.7959(18)
Si1 N2 1.9507(18)
Si1 C1 2.342(2)
F1 C24 1.318(3)
N1 C1 1.370(3)
N1 C8 1.500(3)
C1 N2 1.312(3)
C1 C2 1.482(3)
F2 C24 1.324(3)
N2 C12 1.496(3)
C2 C7 1.388(3)
C2 C3 1.390(3)
F3 C23 1.322(3)
N3 C22 1.423(3)
N3 C16 1.436(3)
C3 C4 1.382(3)
C3 H3 0.9500
C4 C5 1.385(3)
C4 H4 0.9500
F4 C23 1.334(3)
C5 C6 1.378(3)
C5 H5 0.9500
F5 C23 1.340(3)
C6 C7 1.387(3)
C6 H6 0.9500
C7 H7 0.9500
C8 C10 1.519(3)
C8 C9 1.526(3)
C8 C11 1.535(3)
C9 H9A 0.9800
C9 H9B 0.9800
C9 H9C 0.9800
C10 H10A 0.9800
C10 H10B 0.9800
C10 H10C 0.9800
C11 H11A 0.9800
C11 H11B 0.9800
C11 H11C 0.9800
C12 C15 1.522(3)
C12 C13 1.527(3)
C12 C14 1.530(3)
C13 H13A 0.9800
C13 H13B 0.9800
C13 H13C 0.9800
C14 H14A 0.9800
C14 H14B 0.9800
C14 H14C 0.9800
C15 H15A 0.9800
C15 H15B 0.9800
C15 H15C 0.9800
C16 C21 1.384(3)
C16 C17 1.388(3)
C17 C18 1.391(3)
C17 H17 0.9500
C18 C19 1.378(3)
C18 H18 0.9500
C19 C20 1.370(4)
C19 H19 0.9500
C20 C21 1.391(3)
C20 H20 0.9500
C21 H21 0.9500
C22 C24 1.311(3)
C22 C23 1.492(3)
